data_4118036
loop_
_publ_author_name
'Irene Bassanetti'
'Francesco Mezzadri'
'Angiolina Comotti'
'Piero Sozzani'
'Marcello Gennari'
'Gianluca Calestani'
'Luciano Marchi\`o'

_publ_section_title
;
 Influence of Anions in Silver Supramolecular Frameworks: Structural
 Characteristics and Sorption Properties.
;
_journal_name_full 'Journal of the American Chemical Society'
_journal_page_first 9142
_journal_page_last 9145
_journal_paper_doi 10.1021/ja303940d
_journal_volume 134
_journal_year 2012
_chemical_formula_moiety 'C138 H144 Ag6 B6 F24 N24 S6, 12(C H2 Cl2)'
_chemical_formula_sum 'C150 H168 Ag6 B6 Cl24 F24 N24 S6'
_chemical_formula_weight 4518.32
_chemical_name_systematic
;
 ?
;
_space_group_IT_number 203
_symmetry_cell_setting cubic
_symmetry_space_group_name_Hall '-F 2uv 2vw 3'
_symmetry_space_group_name_H-M 'F d -3 :2'
_atom_sites_solution_hydrogens geom
_atom_sites_solution_primary direct
_atom_sites_solution_secondary difmap
_audit_creation_method SHELXL-97
_cell_angle_alpha 90.00
_cell_angle_beta 90.00
_cell_angle_gamma 90.00
_cell_formula_units_Z 16
_cell_length_a 42.382(2)
_cell_length_b 42.382(2)
_cell_length_c 42.382(2)
_cell_measurement_reflns_used 47123
_cell_measurement_temperature 205(2)
_cell_measurement_theta_max 27.02
_cell_measurement_theta_min 1.36
_cell_volume 76128(6)
_computing_cell_refinement Saint
_computing_data_collection Smart
_computing_data_reduction Saint
_computing_structure_refinement 'SHELXL-97 (Sheldrick, 1997)'
_computing_structure_solution Sir97
_diffrn_ambient_temperature 205(2)
_diffrn_measured_fraction_theta_full 0.997
_diffrn_measured_fraction_theta_max 0.997
_diffrn_measurement_device_type 'Bruker Smart 1000 CCD'
_diffrn_measurement_method 'theta & omega scan'
_diffrn_radiation_monochromator graphite
_diffrn_radiation_source 'fine-focus sealed tube'
_diffrn_radiation_type MoK\a
_diffrn_radiation_wavelength 0.71073
_diffrn_reflns_av_R_equivalents 0.0807
_diffrn_reflns_av_sigmaI/netI 0.0430
_diffrn_reflns_limit_h_max 54
_diffrn_reflns_limit_h_min -54
_diffrn_reflns_limit_k_max 54
_diffrn_reflns_limit_k_min -54
_diffrn_reflns_limit_l_max 54
_diffrn_reflns_limit_l_min -54
_diffrn_reflns_number 222427
_diffrn_reflns_theta_full 27.02
_diffrn_reflns_theta_max 27.02
_diffrn_reflns_theta_min 1.36
_diffrn_standards_decay_% none
_exptl_absorpt_coefficient_mu 1.084
_exptl_absorpt_correction_T_max 1.000
_exptl_absorpt_correction_T_min 0.869
_exptl_absorpt_correction_type multi-scan
_exptl_absorpt_process_details SADABS
_exptl_crystal_colour colorless
_exptl_crystal_density_diffrn 1.577
_exptl_crystal_description octahedron
_exptl_crystal_F_000 36288
_exptl_crystal_size_max 0.36
_exptl_crystal_size_mid 0.32
_exptl_crystal_size_min 0.32
_platon_squeeze_details
;
;
_refine_diff_density_max 0.882
_refine_diff_density_min -0.535
_refine_diff_density_rms 0.094
_refine_ls_extinction_method none
_refine_ls_goodness_of_fit_ref 1.008
_refine_ls_hydrogen_treatment constr
_refine_ls_matrix_type full
_refine_ls_number_parameters 331
_refine_ls_number_reflns 6956
_refine_ls_number_restraints 16
_refine_ls_restrained_S_all 1.020
_refine_ls_R_factor_all 0.0781
_refine_ls_R_factor_gt 0.0437
_refine_ls_shift/su_max 0.002
_refine_ls_shift/su_mean 0.000
_refine_ls_structure_factor_coef Fsqd
_refine_ls_weighting_details 'calc w=1/[\s^2^(Fo^2^)+(0.0565P)^2^+0.0000P] where P=(Fo^2^+2Fc^2^)/3'
_refine_ls_weighting_scheme calc
_refine_ls_wR_factor_gt 0.1046
_refine_ls_wR_factor_ref 0.1111
_reflns_number_gt 4053
_reflns_number_total 6956
_reflns_threshold_expression >2sigma(I)
_cod_data_source_file ja303940d_si_002.cif
_cod_data_source_block ib127
_cod_original_sg_symbol_H-M 'F d -3'
_cod_database_code 4118036

loop_
_symmetry_equiv_pos_as_xyz
'x, y, z'
'-x+1/4, -y+1/4, z'
'x, -y+1/4, -z+1/4'
'-x+1/4, y, -z+1/4'
'z, x, y'
'y, z, x'
'-z+1/4, -x+1/4, y'
'-y+1/4, z, -x+1/4'
'z, -x+1/4, -y+1/4'
'-y+1/4, -z+1/4, x'
'-z+1/4, x, -y+1/4'
'y, -z+1/4, -x+1/4'
'x, y+1/2, z+1/2'
'-x+1/4, -y+3/4, z+1/2'
'x, -y+3/4, -z+3/4'
'-x+1/4, y+1/2, -z+3/4'
'z, x+1/2, y+1/2'
'y, z+1/2, x+1/2'
'-z+1/4, -x+3/4, y+1/2'
'-y+1/4, z+1/2, -x+3/4'
'z, -x+3/4, -y+3/4'
'-y+1/4, -z+3/4, x+1/2'
'-z+1/4, x+1/2, -y+3/4'
'y, -z+3/4, -x+3/4'
'x+1/2, y, z+1/2'
'-x+3/4, -y+1/4, z+1/2'
'x+1/2, -y+1/4, -z+3/4'
'-x+3/4, y, -z+3/4'
'z+1/2, x, y+1/2'
'y+1/2, z, x+1/2'
'-z+3/4, -x+1/4, y+1/2'
'-y+3/4, z, -x+3/4'
'z+1/2, -x+1/4, -y+3/4'
'-y+3/4, -z+1/4, x+1/2'
'-z+3/4, x, -y+3/4'
'y+1/2, -z+1/4, -x+3/4'
'x+1/2, y+1/2, z'
'-x+3/4, -y+3/4, z'
'x+1/2, -y+3/4, -z+1/4'
'-x+3/4, y+1/2, -z+1/4'
'z+1/2, x+1/2, y'
'y+1/2, z+1/2, x'
'-z+3/4, -x+3/4, y'
'-y+3/4, z+1/2, -x+1/4'
'z+1/2, -x+3/4, -y+1/4'
'-y+3/4, -z+3/4, x'
'-z+3/4, x+1/2, -y+1/4'
'y+1/2, -z+3/4, -x+1/4'
'-x, -y, -z'
'x-1/4, y-1/4, -z'
'-x, y-1/4, z-1/4'
'x-1/4, -y, z-1/4'
'-z, -x, -y'
'-y, -z, -x'
'z-1/4, x-1/4, -y'
'y-1/4, -z, x-1/4'
'-z, x-1/4, y-1/4'
'y-1/4, z-1/4, -x'
'z-1/4, -x, y-1/4'
'-y, z-1/4, x-1/4'
'-x, -y+1/2, -z+1/2'
'x-1/4, y+1/4, -z+1/2'
'-x, y+1/4, z+1/4'
'x-1/4, -y+1/2, z+1/4'
'-z, -x+1/2, -y+1/2'
'-y, -z+1/2, -x+1/2'
'z-1/4, x+1/4, -y+1/2'
'y-1/4, -z+1/2, x+1/4'
'-z, x+1/4, y+1/4'
'y-1/4, z+1/4, -x+1/2'
'z-1/4, -x+1/2, y+1/4'
'-y, z+1/4, x+1/4'
'-x+1/2, -y, -z+1/2'
'x+1/4, y-1/4, -z+1/2'
'-x+1/2, y-1/4, z+1/4'
'x+1/4, -y, z+1/4'
'-z+1/2, -x, -y+1/2'
'-y+1/2, -z, -x+1/2'
'z+1/4, x-1/4, -y+1/2'
'y+1/4, -z, x+1/4'
'-z+1/2, x-1/4, y+1/4'
'y+1/4, z-1/4, -x+1/2'
'z+1/4, -x, y+1/4'
'-y+1/2, z-1/4, x+1/4'
'-x+1/2, -y+1/2, -z'
'x+1/4, y+1/4, -z'
'-x+1/2, y+1/4, z-1/4'
'x+1/4, -y+1/2, z-1/4'
'-z+1/2, -x+1/2, -y'
'-y+1/2, -z+1/2, -x'
'z+1/4, x+1/4, -y'
'y+1/4, -z+1/2, x-1/4'
'-z+1/2, x+1/4, y-1/4'
'y+1/4, z+1/4, -x'
'z+1/4, -x+1/2, y-1/4'
'-y+1/2, z+1/4, x-1/4'

loop_
_atom_site_label
_atom_site_type_symbol
_atom_site_fract_x
_atom_site_fract_y
_atom_site_fract_z
_atom_site_U_iso_or_equiv
_atom_site_adp_type
_atom_site_occupancy
_atom_site_symmetry_multiplicity
_atom_site_calc_flag
_atom_site_refinement_flags
Ag Ag 0.396303(6) 0.137167(7) 0.458615(6) 0.06228(12) Uani 1 1 d .
S13 S 0.35418(2) 0.06537(2) 0.55331(2) 0.0544(2) Uani 1 1 d .
N12 N 0.33994(6) 0.11119(6) 0.49764(6) 0.0468(6) Uani 1 1 d .
N22 N 0.35816(6) 0.10347(6) 0.47218(6) 0.0514(6) Uani 1 1 d .
N21 N 0.37032(6) 0.17362(6) 0.48855(6) 0.0537(7) Uani 1 1 d .
N11 N 0.35374(6) 0.16343(6) 0.51431(6) 0.0521(7) Uani 1 1 d .
C73 C 0.38893(7) 0.08678(7) 0.54430(7) 0.0492(7) Uani 1 1 d .
C31 C 0.33616(8) 0.18733(8) 0.52690(7) 0.0550(8) Uani 1 1 d .
C42 C 0.35295(10) 0.07179(9) 0.42413(9) 0.0784(12) Uani 1 1 d .
H42A H 0.3474 0.0852 0.4067 0.118 Uiso 1 1 calc R
H42B H 0.3443 0.0511 0.4208 0.118 Uiso 1 1 calc R
H42C H 0.3755 0.0704 0.4257 0.118 Uiso 1 1 calc R
C11 C 0.36301(8) 0.20431(8) 0.48560(8) 0.0559(8) Uani 1 1 d .
C63 C 0.41812(8) 0.07449(9) 0.55165(8) 0.0624(9) Uani 1 1 d .
H63 H 0.4195 0.0541 0.5597 0.075 Uiso 1 1 calc R
C23 C 0.38649(7) 0.11746(7) 0.53161(7) 0.0467(7) Uani 1 1 d .
C22 C 0.31059(9) 0.08149(8) 0.46825(9) 0.0641(10) Uani 1 1 d .
H22 H 0.2938 0.0697 0.4604 0.077 Uiso 1 1 calc R
C53 C 0.44526(8) 0.09171(9) 0.54735(9) 0.0670(10) Uani 1 1 d .
H53 H 0.4649 0.0829 0.5519 0.080 Uiso 1 1 calc R
C21 C 0.34198(8) 0.21332(8) 0.50898(8) 0.0603(9) Uani 1 1 d .
H21 H 0.3335 0.2333 0.5119 0.072 Uiso 1 1 calc R
C32 C 0.31081(7) 0.09795(8) 0.49571(9) 0.0566(9) Uani 1 1 d .
C12 C 0.33988(8) 0.08529(8) 0.45390(8) 0.0580(9) Uani 1 1 d .
C123 C 0.31738(14) -0.00391(11) 0.50186(13) 0.0984(16) Uani 1 1 d .
H123 H 0.2985 -0.0150 0.5020 0.118 Uiso 1 1 calc R
C43 C 0.44302(8) 0.12192(9) 0.53632(8) 0.0636(9) Uani 1 1 d .
H43 H 0.4612 0.1339 0.5338 0.076 Uiso 1 1 calc R
C33 C 0.41370(8) 0.13508(8) 0.52878(7) 0.0555(8) Uani 1 1 d .
H33 H 0.4126 0.1559 0.5218 0.067 Uiso 1 1 calc R
C52 C 0.28607(8) 0.10177(10) 0.52086(9) 0.0728(11) Uani 1 1 d .
H52A H 0.2953 0.0977 0.5412 0.109 Uiso 1 1 calc R
H52B H 0.2692 0.0871 0.5171 0.109 Uiso 1 1 calc R
H52C H 0.2780 0.1229 0.5203 0.109 Uiso 1 1 calc R
C51 C 0.31510(10) 0.18314(10) 0.55505(9) 0.0831(12) Uani 1 1 d .
H51A H 0.3048 0.2028 0.5598 0.125 Uiso 1 1 calc R
H51B H 0.3275 0.1767 0.5729 0.125 Uiso 1 1 calc R
H51C H 0.2995 0.1673 0.5505 0.125 Uiso 1 1 calc R
C113 C 0.33966(18) -0.01094(12) 0.48042(13) 0.112(2) Uani 1 1 d .
H113 H 0.3357 -0.0267 0.4657 0.134 Uiso 1 1 calc R
C41 C 0.37747(10) 0.22308(9) 0.45900(9) 0.0771(11) Uani 1 1 d .
H41A H 0.3976 0.2312 0.4656 0.116 Uiso 1 1 calc R
H41B H 0.3638 0.2403 0.4536 0.116 Uiso 1 1 calc R
H41C H 0.3803 0.2097 0.4410 0.116 Uiso 1 1 calc R
C13 C 0.35387(7) 0.13035(7) 0.52277(8) 0.0495(8) Uani 1 1 d .
H13 H 0.3404 0.1280 0.5414 0.059 Uiso 1 1 calc R
C133 C 0.32234(10) 0.01951(9) 0.52357(10) 0.0749(11) Uani 1 1 d .
H133 H 0.3066 0.0247 0.5379 0.090 Uiso 1 1 calc R
C103 C 0.36835(14) 0.00475(11) 0.47971(11) 0.0993(15) Uani 1 1 d .
H103 H 0.3835 -0.0004 0.4647 0.119 Uiso 1 1 calc R
C93 C 0.37399(11) 0.02855(9) 0.50210(10) 0.0808(12) Uani 1 1 d .
H93 H 0.3930 0.0395 0.5022 0.097 Uiso 1 1 calc R
C83 C 0.35080(9) 0.03552(8) 0.52410(8) 0.0608(9) Uani 1 1 d .
B1 B 0.3750 0.1617(2) 0.3750 0.084(2) Uani 1 2 d S
F2 F 0.36639(10) 0.14493(9) 0.40039(9) 0.1654(15) Uani 1 1 d .
F1 F 0.35115(9) 0.18066(11) 0.36642(9) 0.1740(16) Uani 1 1 d .
B2 B 0.5526(3) 0.0526(3) 0.5526(3) 0.094(6) Uani 0.50 3 d SPD
F4 F 0.5705(2) 0.0705(2) 0.5705(2) 0.214(7) Uani 0.50 3 d SPD
F3 F 0.55851(19) 0.0226(2) 0.5578(2) 0.192(4) Uani 0.50 1 d PD
B3 B 0.47312(16) 0.27688(16) 0.47312(16) 0.097(3) Uani 1 3 d SD
F6 F 0.4683(3) 0.3014(2) 0.4896(3) 0.186(6) Uani 0.50 1 d PD
F8 F 0.4914(2) 0.2586(2) 0.4914(2) 0.317(12) Uani 0.50 3 d SPDU
F5 F 0.4600(2) 0.25051(17) 0.4858(2) 0.126(3) Uani 0.50 1 d PDU
F7 F 0.45579(18) 0.29421(18) 0.45579(18) 0.38(2) Uani 0.50 3 d SPD

loop_
_atom_site_aniso_label
_atom_site_aniso_U_11
_atom_site_aniso_U_22
_atom_site_aniso_U_33
_atom_site_aniso_U_23
_atom_site_aniso_U_13
_atom_site_aniso_U_12
Ag 0.05627(18) 0.0748(2) 0.05575(18) -0.00674(13) 0.00979(13) -0.00875(13)
S13 0.0536(5) 0.0509(5) 0.0589(5) 0.0111(4) -0.0054(4) -0.0052(4)
N12 0.0464(15) 0.0456(14) 0.0485(15) 0.0040(12) -0.0040(12) -0.0057(12)
N22 0.0545(16) 0.0505(16) 0.0491(16) -0.0030(13) -0.0047(13) -0.0045(13)
N21 0.0623(17) 0.0481(16) 0.0507(16) 0.0031(12) 0.0019(13) -0.0036(13)
N11 0.0633(17) 0.0447(15) 0.0483(16) 0.0029(12) 0.0088(13) 0.0007(13)
C73 0.0504(19) 0.0520(19) 0.0453(18) -0.0001(15) -0.0034(14) -0.0032(15)
C31 0.066(2) 0.050(2) 0.0491(19) -0.0065(16) -0.0040(17) 0.0026(17)
C42 0.092(3) 0.076(3) 0.066(2) -0.020(2) -0.021(2) -0.002(2)
C11 0.068(2) 0.046(2) 0.053(2) 0.0022(15) -0.0116(17) -0.0130(16)
C63 0.055(2) 0.064(2) 0.068(2) 0.0072(18) -0.0026(18) 0.0039(18)
C23 0.0498(18) 0.0516(19) 0.0385(16) -0.0041(14) 0.0004(14) -0.0024(15)
C22 0.061(2) 0.059(2) 0.072(3) 0.0108(19) -0.0232(19) -0.0120(17)
C53 0.049(2) 0.081(3) 0.071(2) 0.003(2) -0.0045(18) 0.0016(19)
C21 0.072(2) 0.0442(19) 0.064(2) -0.0084(17) -0.0115(19) 0.0022(17)
C32 0.049(2) 0.054(2) 0.067(2) 0.0148(17) -0.0087(17) -0.0039(16)
C12 0.063(2) 0.053(2) 0.058(2) -0.0014(16) -0.0118(18) -0.0039(17)
C123 0.120(4) 0.075(3) 0.100(4) 0.014(3) -0.052(3) -0.017(3)
C43 0.053(2) 0.084(3) 0.053(2) -0.0003(19) -0.0008(17) -0.0178(19)
C33 0.061(2) 0.059(2) 0.0474(19) 0.0014(16) -0.0017(16) -0.0118(17)
C52 0.048(2) 0.084(3) 0.086(3) 0.026(2) -0.0007(19) -0.0058(18)
C51 0.101(3) 0.076(3) 0.073(3) -0.007(2) 0.020(2) 0.022(2)
C113 0.181(6) 0.070(3) 0.085(4) -0.001(3) -0.063(4) -0.014(4)
C41 0.094(3) 0.060(2) 0.077(3) 0.017(2) -0.007(2) -0.019(2)
C13 0.0506(18) 0.0474(18) 0.0505(18) 0.0012(15) 0.0025(15) -0.0031(15)
C133 0.080(3) 0.061(2) 0.084(3) 0.016(2) -0.032(2) -0.013(2)
C103 0.154(5) 0.077(3) 0.068(3) -0.001(2) -0.013(3) 0.007(3)
C93 0.107(3) 0.062(2) 0.074(3) -0.001(2) -0.014(3) -0.006(2)
C83 0.070(2) 0.054(2) 0.059(2) 0.0119(17) -0.0156(18) -0.0011(18)
B1 0.077(5) 0.115(6) 0.059(4) 0.000 -0.003(4) 0.000
F2 0.196(4) 0.180(3) 0.120(3) 0.041(2) 0.027(3) 0.009(3)
F1 0.130(3) 0.248(5) 0.144(3) 0.041(3) -0.030(2) 0.045(3)
B2 0.094(6) 0.094(6) 0.094(6) 0.014(8) 0.014(8) 0.014(8)
F4 0.214(7) 0.214(7) 0.214(7) -0.019(7) -0.019(7) -0.019(7)
F3 0.174(7) 0.164(7) 0.239(9) 0.094(6) 0.043(6) 0.051(6)
B3 0.097(3) 0.097(3) 0.097(3) -0.007(4) 0.007(4) -0.007(4)
F6 0.246(14) 0.064(5) 0.248(15) -0.053(7) 0.092(11) -0.005(6)
F8 0.317(12) 0.317(12) 0.317(12) 0.049(12) -0.049(12) 0.049(12)
F5 0.114(8) 0.072(4) 0.192(9) -0.026(5) 0.050(6) -0.026(4)
F7 0.38(2) 0.38(2) 0.38(2) 0.160(13) -0.160(13) 0.160(13)

loop_
_atom_type_symbol
_atom_type_description
_atom_type_scat_dispersion_real
_atom_type_scat_dispersion_imag
_atom_type_scat_source
C C 0.0033 0.0016 'International Tables Vol C Tables 4.2.6.8 and 6.1.1.4'
H H 0.0000 0.0000 'International Tables Vol C Tables 4.2.6.8 and 6.1.1.4'
B B 0.0013 0.0007 'International Tables Vol C Tables 4.2.6.8 and 6.1.1.4'
N N 0.0061 0.0033 'International Tables Vol C Tables 4.2.6.8 and 6.1.1.4'
F F 0.0171 0.0103 'International Tables Vol C Tables 4.2.6.8 and 6.1.1.4'
S S 0.1246 0.1234 'International Tables Vol C Tables 4.2.6.8 and 6.1.1.4'
Ag Ag -0.8971 1.1015 'International Tables Vol C Tables 4.2.6.8 and 6.1.1.4'
Cl Cl 0.1484 0.1585 'International Tables Vol C Tables 4.2.6.8 and 6.1.1.4'

loop_
_geom_angle_atom_site_label_1
_geom_angle_atom_site_label_2
_geom_angle_atom_site_label_3
_geom_angle
_geom_angle_site_symmetry_1
_geom_angle_site_symmetry_3
N22 Ag N21 86.60(9) . .
N22 Ag S13 148.59(7) . 65_655
N21 Ag S13 124.25(7) . 65_655
C73 S13 C83 106.37(17) . .
C73 S13 Ag 106.41(11) . 90_556
C83 S13 Ag 109.38(11) . 90_556
C32 N12 N22 111.5(3) . .
C32 N12 C13 129.8(3) . .
N22 N12 C13 118.6(2) . .
C12 N22 N12 105.5(3) . .
C12 N22 Ag 129.6(2) . .
N12 N22 Ag 117.34(18) . .
C11 N21 N11 105.2(3) . .
C11 N21 Ag 135.7(2) . .
N11 N21 Ag 118.52(18) . .
C31 N11 N21 110.9(2) . .
C31 N11 C13 128.6(3) . .
N21 N11 C13 120.1(2) . .
C63 C73 C23 120.0(3) . .
C63 C73 S13 120.3(3) . .
C23 C73 S13 119.6(2) . .
C21 C31 N11 106.5(3) . .
C21 C31 C51 130.3(3) . .
N11 C31 C51 123.2(3) . .
C12 C42 H42A 109.5 . .
C12 C42 H42B 109.5 . .
H42A C42 H42B 109.5 . .
C12 C42 H42C 109.5 . .
H42A C42 H42C 109.5 . .
H42B C42 H42C 109.5 . .
N21 C11 C21 110.4(3) . .
N21 C11 C41 119.1(3) . .
C21 C11 C41 130.5(3) . .
C53 C63 C73 121.4(3) . .
C53 C63 H63 119.3 . .
C73 C63 H63 119.3 . .
C33 C23 C73 118.1(3) . .
C33 C23 C13 122.7(3) . .
C73 C23 C13 119.2(3) . .
C32 C22 C12 108.0(3) . .
C32 C22 H22 126.0 . .
C12 C22 H22 126.0 . .
C43 C53 C63 119.0(3) . .
C43 C53 H53 120.5 . .
C63 C53 H53 120.5 . .
C31 C21 C11 107.0(3) . .
C31 C21 H21 126.5 . .
C11 C21 H21 126.5 . .
C22 C32 N12 105.7(3) . .
C22 C32 C52 131.2(3) . .
N12 C32 C52 123.1(3) . .
N22 C12 C22 109.3(3) . .
N22 C12 C42 119.7(3) . .
C22 C12 C42 131.0(3) . .
C113 C123 C133 120.4(5) . .
C113 C123 H123 119.8 . .
C133 C123 H123 119.8 . .
C53 C43 C33 120.9(3) . .
C53 C43 H43 119.5 . .
C33 C43 H43 119.5 . .
C23 C33 C43 120.4(3) . .
C23 C33 H33 119.8 . .
C43 C33 H33 119.8 . .
C32 C52 H52A 109.5 . .
C32 C52 H52B 109.5 . .
H52A C52 H52B 109.5 . .
C32 C52 H52C 109.5 . .
H52A C52 H52C 109.5 . .
H52B C52 H52C 109.5 . .
C31 C51 H51A 109.5 . .
C31 C51 H51B 109.5 . .
H51A C51 H51B 109.5 . .
C31 C51 H51C 109.5 . .
H51A C51 H51C 109.5 . .
H51B C51 H51C 109.5 . .
C123 C113 C103 121.7(5) . .
C123 C113 H113 119.2 . .
C103 C113 H113 119.2 . .
C11 C41 H41A 109.5 . .
C11 C41 H41B 109.5 . .
H41A C41 H41B 109.5 . .
C11 C41 H41C 109.5 . .
H41A C41 H41C 109.5 . .
H41B C41 H41C 109.5 . .
N11 C13 N12 110.8(2) . .
N11 C13 C23 114.2(3) . .
N12 C13 C23 110.1(2) . .
N11 C13 H13 107.1 . .
N12 C13 H13 107.1 . .
C23 C13 H13 107.1 . .
C123 C133 C83 120.0(5) . .
C123 C133 H133 120.0 . .
C83 C133 H133 120.0 . .
C113 C103 C93 118.6(5) . .
C113 C103 H103 120.7 . .
C93 C103 H103 120.7 . .
C83 C93 C103 119.1(4) . .
C83 C93 H93 120.5 . .
C103 C93 H93 120.5 . .
C133 C83 C93 120.2(4) . .
C133 C83 S13 115.5(3) . .
C93 C83 S13 124.3(3) . .
F2 B1 F2 116.0(8) 28 .
F2 B1 F1 109.3(2) 28 28
F2 B1 F1 107.8(2) . 28
F2 B1 F1 107.8(2) 28 .
F2 B1 F1 109.3(2) . .
F1 B1 F1 106.3(7) 28 .
F3 B2 F3 108.5(10) . 42_545
F3 B2 F3 108.5(10) . 17_545
F3 B2 F3 108.5(10) 42_545 17_545
F3 B2 F4 110.4(10) . .
F3 B2 F4 110.4(10) 42_545 .
F3 B2 F4 110.4(10) 17_545 .
F6 B3 F6 114.1(6) . 21
F6 B3 F6 114.1(6) . 46
F6 B3 F6 114.1(6) 21 46
F6 B3 F7 75.7(8) . .
F6 B3 F7 75.7(8) 21 .
F6 B3 F7 75.7(8) 46 .
F6 B3 F8 104.3(8) . .
F6 B3 F8 104.3(8) 21 .
F6 B3 F8 104.3(8) 46 .
F7 B3 F8 180.0(16) . .
F6 B3 F5 43.5(6) . 21
F6 B3 F5 112.9(9) 21 21
F6 B3 F5 132.9(9) 46 21
F7 B3 F5 117.8(6) . 21
F8 B3 F5 62.2(6) . 21
F6 B3 F5 132.9(9) . 46
F6 B3 F5 43.5(6) 21 46
F6 B3 F5 112.9(9) 46 46
F7 B3 F5 117.8(6) . 46
F8 B3 F5 62.2(6) . 46
F5 B3 F5 100.0(8) 21 46
F6 B3 F5 112.9(9) . .
F6 B3 F5 132.9(9) 21 .
F6 B3 F5 43.5(6) 46 .
F7 B3 F5 117.8(6) . .
F8 B3 F5 62.2(6) . .
F5 B3 F5 100.0(8) 21 .
F5 B3 F5 100.0(8) 46 .
F5 F6 B3 73.2(8) 21 .
F5 F6 F7 123.7(11) 21 .
B3 F6 F7 52.2(8) . .
B3 F8 F5 59.6(7) . .
B3 F8 F5 59.6(7) . 21
F5 F8 F5 96.6(10) . 21
B3 F8 F5 59.6(7) . 46
F5 F8 F5 96.6(10) . 46
F5 F8 F5 96.6(10) 21 46
F6 F5 B3 63.3(9) 46 .
F6 F5 F8 119.6(13) 46 .
B3 F5 F8 58.3(7) . .
B3 F7 F6 52.0(5) . 21
B3 F7 F6 52.0(5) . .
F6 F7 F6 86.1(7) 21 .
B3 F7 F6 52.0(5) . 46
F6 F7 F6 86.1(7) 21 46
F6 F7 F6 86.1(7) . 46

loop_
_geom_bond_atom_site_label_1
_geom_bond_atom_site_label_2
_geom_bond_distance
_geom_bond_site_symmetry_2
Ag N22 2.232(3) .
Ag N21 2.282(3) .
Ag S13 2.3934(9) 65_655
S13 C73 1.771(3) .
S13 C83 1.776(4) .
S13 Ag 2.3934(9) 90_556
N12 C32 1.358(4) .
N12 N22 1.367(3) .
N12 C13 1.464(4) .
N22 C12 1.340(4) .
N21 C11 1.343(4) .
N21 N11 1.369(3) .
N11 C31 1.366(4) .
N11 C13 1.447(4) .
C73 C63 1.378(4) .
C73 C23 1.411(4) .
C31 C21 1.360(5) .
C31 C51 1.501(5) .
C42 C12 1.492(5) .
C42 H42A 0.9600 .
C42 H42B 0.9600 .
C42 H42C 0.9600 .
C11 C21 1.386(5) .
C11 C41 1.510(5) .
C63 C53 1.374(5) .
C63 H63 0.9300 .
C23 C33 1.379(4) .
C23 C13 1.533(4) .
C22 C32 1.357(5) .
C22 C12 1.391(5) .
C22 H22 0.9300 .
C53 C43 1.366(5) .
C53 H53 0.9300 .
C21 H21 0.9300 .
C32 C52 1.504(5) .
C123 C113 1.344(7) .
C123 C133 1.370(6) .
C123 H123 0.9300 .
C43 C33 1.399(5) .
C43 H43 0.9300 .
C33 H33 0.9300 .
C52 H52A 0.9600 .
C52 H52B 0.9600 .
C52 H52C 0.9600 .
C51 H51A 0.9600 .
C51 H51B 0.9600 .
C51 H51C 0.9600 .
C113 C103 1.386(7) .
C113 H113 0.9300 .
C41 H41A 0.9600 .
C41 H41B 0.9600 .
C41 H41C 0.9600 .
C13 H13 0.9800 .
C133 C83 1.384(5) .
C133 H133 0.9300 .
C103 C93 1.405(6) .
C103 H103 0.9300 .
C93 C83 1.387(5) .
C93 H93 0.9300 .
B1 F2 1.339(5) 28
B1 F2 1.339(5) .
B1 F1 1.343(6) 28
B1 F1 1.343(6) .
B2 F3 1.312(9) .
B2 F3 1.312(9) 42_545
B2 F3 1.312(9) 17_545
B2 F4 1.316(16) .
B3 F6 1.269(9) .
B3 F6 1.269(9) 21
B3 F6 1.269(9) 46
B3 F7 1.273(14) .
B3 F8 1.340(16) .
B3 F5 1.359(9) 21
B3 F5 1.359(9) 46
B3 F5 1.359(9) .
F6 F5 0.978(13) 21
F6 F7 1.560(14) .
F8 F5 1.394(12) .
F8 F5 1.394(12) 21
F8 F5 1.394(12) 46
F5 F6 0.978(13) 46
F7 F6 1.560(14) 21
F7 F6 1.560(14) 46

loop_
_platon_squeeze_void_nr
_platon_squeeze_void_average_x
_platon_squeeze_void_average_y
_platon_squeeze_void_average_z
_platon_squeeze_void_volume
_platon_squeeze_void_count_electrons
_platon_squeeze_void_content
1 -0.001 -0.001 -0.001 11315 3990 ' '
2 0.500 0.000 0.000 174 39 ' '
3 0.625 0.125 0.125 843 361 ' '
4 0.750 0.000 0.250 174 39 ' '
5 0.875 -0.125 0.375 844 366 ' '
6 0.000 0.000 0.500 174 39 ' '
7 0.125 0.125 0.625 843 361 ' '
8 0.250 0.000 0.750 174 39 ' '
9 0.375 -0.125 0.875 844 366 ' '
10 0.750 0.250 0.000 174 39 ' '
11 0.500 0.250 0.250 174 40 ' '
12 0.250 0.250 0.500 174 39 ' '
13 1.000 0.250 0.750 174 40 ' '
14 0.375 0.375 0.375 844 366 ' '
15 0.875 0.375 0.875 844 366 ' '
16 0.000 0.500 0.000 174 39 ' '
17 0.250 0.500 0.250 174 39 ' '
18 0.500 0.500 0.500 174 39 ' '
19 0.750 0.500 0.750 174 39 ' '
20 0.125 0.625 0.125 843 361 ' '
21 0.625 0.625 0.625 843 361 ' '
22 0.250 0.750 0.000 174 39 ' '
23 1.000 0.750 0.250 174 40 ' '
24 0.750 0.750 0.500 174 39 ' '
25 0.500 0.750 0.750 174 40 ' '
